data_1547778
loop_
_publ_author_name
'Shimizu, Akinori'
'Inoue, Yoshihisa'
'Mori, Tadashi'

_publ_section_title
;
 A Combined Experimental and Theoretical Study on the Circular Dichroism
 of Staggered and Eclipsed Forms of Dimethoxy[2.2]-, [3.2]-, and
 [3.3]Pyridinophanes and Their Protonated Forms.
;
_journal_issue 44
_journal_name_full 'The journal of physical chemistry. A'
_journal_page_first 8389
_journal_page_last 8398
_journal_paper_doi 10.1021/acs.jpca.7b08623
_journal_volume 121
_journal_year 2017
_chemical_absolute_configuration 'CHOOSE rm ad rmad syn or unk'
_chemical_formula_moiety 'C17 H20 Br N O2 S2'
_chemical_formula_sum 'C17 H20 Br N O2 S2'
_chemical_formula_weight 414.37
_space_group_crystal_system orthorhombic
_space_group_IT_number 18
_space_group_name_Hall 'P 2 2ab'
_space_group_name_H-M_alt 'P 21 21 2'
_symmetry_space_group_name_Hall 'P 2 2ab'
_symmetry_space_group_name_H-M 'P 21 21 2'
_atom_sites_solution_hydrogens geom
_atom_sites_solution_primary direct
_atom_sites_solution_secondary difmap
_cell_angle_alpha 90.0000
_cell_angle_beta 90.0000
_cell_angle_gamma 90.0000
_cell_formula_units_Z 4
_cell_length_a 15.5091(5)
_cell_length_b 15.7579(6)
_cell_length_c 7.3886(3)
_cell_measurement_reflns_used 12394
_cell_measurement_temperature 123
_cell_measurement_theta_max 27.45
_cell_measurement_theta_min 3.04
_cell_volume 1805.71(12)
_computing_cell_refinement 'RAPID AUTO'
_computing_data_collection 'RAPID AUTO (Rigaku, ????)'
_computing_data_reduction 'RAPID AUTO'
_computing_molecular_graphics 'CrystalStructure 4.2'
_computing_publication_material 'CrystalStructure 4.2 (Rigaku, 2015)'
_computing_structure_refinement 'CRYSTALS (Carruthers, et al., 1999)'
_computing_structure_solution 'SIR92 (Altomare, et al., 1994)'
_diffrn_ambient_temperature 123
_diffrn_detector_area_resol_mean 10.000
_diffrn_measured_fraction_theta_full 0.997
_diffrn_measured_fraction_theta_max 0.997
_diffrn_measurement_device_type 'Rigaku R-AXIS RAPID'
_diffrn_measurement_method \w
_diffrn_radiation_type 'Mo K\a'
_diffrn_radiation_wavelength 0.71075
_diffrn_reflns_av_R_equivalents 0.0964
_diffrn_reflns_limit_h_max 20
_diffrn_reflns_limit_h_min -19
_diffrn_reflns_limit_k_max 20
_diffrn_reflns_limit_k_min -20
_diffrn_reflns_limit_l_max 9
_diffrn_reflns_limit_l_min -9
_diffrn_reflns_number 4132
_diffrn_reflns_theta_full 27.46
_diffrn_reflns_theta_max 27.46
_diffrn_reflns_theta_min 3.045
_diffrn_standards_number 0
_exptl_absorpt_coefficient_mu 2.522
_exptl_absorpt_correction_T_max 0.777
_exptl_absorpt_correction_T_min 0.238
_exptl_absorpt_correction_type multi-scan
_exptl_absorpt_process_details 'ABSCOR (Rigaku, 1995)'
_exptl_crystal_colour yellow
_exptl_crystal_density_diffrn 1.524
_exptl_crystal_density_method 'not measured'
_exptl_crystal_description platelet
_exptl_crystal_F_000 848.00
_exptl_crystal_size_max 0.500
_exptl_crystal_size_mid 0.400
_exptl_crystal_size_min 0.100
_refine_diff_density_max 1.390
_refine_diff_density_min -2.640
_refine_ls_abs_structure_details 'Flack, H. D. (1983), Acta Cryst. A39, 876-881.  1763 Friedel Pairs'
_refine_ls_abs_structure_Flack -0.003(19)
_refine_ls_extinction_coef 84(23)
_refine_ls_extinction_method 'Larson (1970) Crystallographic Computing eq. 22'
_refine_ls_goodness_of_fit_ref 1.012
_refine_ls_hydrogen_treatment constr
_refine_ls_number_parameters 230
_refine_ls_number_reflns 3397
_refine_ls_R_factor_gt 0.0680
_refine_ls_shift/su_max 0.004
_refine_ls_structure_factor_coef F
_refine_ls_weighting_details
;
    Chebychev polynomial with 3 parameters (Carruthers & Watkin, 1979)
    56.7325    40.0699    37.8806
;
_refine_ls_weighting_scheme calc
_refine_ls_wR_factor_ref 0.0660
_reflns_number_gt 3397
_reflns_number_total 4132
_reflns_threshold_expression F>2.0\s(F)
_cod_data_source_file jp7b08623_si_005.cif
_cod_data_source_block PyP-OMe-ec-H+
_cod_depositor_comments 'Adding full bibliography for 1547777--1547780.cif.'
_cod_database_code 1547778

loop_
_space_group_symop_id
_space_group_symop_operation_xyz
1 +X,+Y,+Z
2 -X,-Y,+Z
3 1/2+X,1/2-Y,-Z
4 1/2-X,1/2+Y,-Z

loop_
_atom_site_label
_atom_site_type_symbol
_atom_site_fract_x
_atom_site_fract_y
_atom_site_fract_z
_atom_site_U_iso_or_equiv
_atom_site_adp_type
_atom_site_occupancy
_atom_site_site_symmetry_multiplicity
_atom_site_calc_flag
_atom_site_refinement_flags
Br(1) Br 0.09602(5) 0.62042(5) 0.33752(12) 0.0298(2) Uani 1 4 d .
S(2) S 0.37423(14) 0.48062(13) 0.5401(3) 0.0285(5) Uani 1 4 d .
S(3) S 0.17622(13) 0.13321(12) 0.1025(3) 0.0265(5) Uani 1 4 d .
O(4) O 0.1245(3) 0.3580(3) -0.0282(8) 0.0260(14) Uani 1 4 d .
O(5) O 0.4595(3) 0.3665(4) 0.2234(8) 0.0302(15) Uani 1 4 d .
N(1) N 0.1013(5) 0.3298(3) 0.3936(8) 0.0216(15) Uani 1 4 d .
C(2) C 0.2602(5) 0.3103(5) 0.5372(11) 0.024(2) Uani 1 4 d .
C(7) C 0.3763(4) 0.3610(4) 0.1607(11) 0.0210(17) Uani 1 4 d .
C(8) C 0.2415(5) 0.4336(4) 0.1228(10) 0.0211(19) Uani 1 4 d .
C(9) C 0.3418(5) 0.2894(5) 0.0742(10) 0.0221(19) Uani 1 4 d .
C(10) C 0.1002(6) 0.1935(5) 0.2386(10) 0.0241(19) Uani 1 4 d .
C(11) C 0.2223(5) 0.2447(5) 0.4450(10) 0.024(2) Uani 1 4 d .
C(12) C 0.2084(5) 0.3623(5) 0.0354(10) 0.0203(19) Uani 1 4 d .
C(13) C 0.1427(5) 0.2562(5) 0.3630(11) 0.0226(19) Uani 1 4 d .
C(14) C 0.2570(5) 0.2890(5) 0.0171(10) 0.0193(19) Uani 1 4 d .
C(15) C 0.3256(5) 0.4328(5) 0.1878(11) 0.0223(19) Uani 1 4 d .
C(16) C 0.3575(5) 0.5062(5) 0.3030(11) 0.027(2) Uani 1 4 d .
C(17) C 0.0768(5) 0.4338(5) -0.0389(12) 0.031(2) Uani 1 4 d .
C(18) C 0.1378(5) 0.3951(5) 0.4820(10) 0.024(2) Uani 1 4 d .
C(20) C 0.4993(6) 0.2892(6) 0.2735(13) 0.036(2) Uani 1 4 d .
C(21) C 0.2169(5) 0.2096(5) -0.0616(11) 0.026(2) Uani 1 4 d .
C(22) C 0.2201(5) 0.3891(5) 0.5503(9) 0.0220(19) Uani 1 4 d .
C(23) C 0.2652(5) 0.4665(5) 0.6257(11) 0.028(2) Uani 1 4 d .
H(1) H 0.21161 0.4964 0.13541 0.0254 Uiso 1 4 calc R
H(2) H 0.38909 0.23712 0.06067 0.0265 Uiso 1 4 calc R
H(3) H 0.50118 0.25171 0.17124 0.0434 Uiso 1 4 calc R
H(4) H 0.55693 0.29997 0.31516 0.0434 Uiso 1 4 calc R
H(5) H 0.46651 0.26339 0.36894 0.0435 Uiso 1 4 calc R
H(6) H 0.25856 0.45572 0.75556 0.0335 Uiso 1 4 calc R
H(7) H 0.06016 0.23122 0.17488 0.0290 Uiso 1 4 calc R
H(8) H 0.06527 0.16184 0.32623 0.0290 Uiso 1 4 calc R
H(9) H 0.24992 0.19243 0.43777 0.0287 Uiso 1 4 calc R
H(10) H 0.31313 0.54824 0.27367 0.0324 Uiso 1 4 calc R
H(11) H 0.40845 0.52223 0.23219 0.0325 Uiso 1 4 calc R
H(12) H 0.1057 0.47274 -0.11836 0.0372 Uiso 1 4 calc R
H(13) H 0.10726 0.44548 0.49518 0.0286 Uiso 1 4 calc R
H(14) H 0.31317 0.30183 0.59339 0.0286 Uiso 1 4 calc R
H(15) H 0.02007 0.42229 -0.08488 0.0373 Uiso 1 4 calc R
H(16) H 0.07233 0.45843 0.07954 0.0372 Uiso 1 4 calc R
H(17) H 0.26532 0.19259 -0.13858 0.0307 Uiso 1 4 calc R
H(18) H 0.17574 0.237 -0.14367 0.0306 Uiso 1 4 calc R
H(19) H 0.22282 0.51037 0.59506 0.0335 Uiso 1 4 calc R
H(20) H 0.04514 0.336 0.3512 0.0259 Uiso 1 4 calc R

loop_
_atom_site_aniso_label
_atom_site_aniso_U_11
_atom_site_aniso_U_22
_atom_site_aniso_U_33
_atom_site_aniso_U_12
_atom_site_aniso_U_13
_atom_site_aniso_U_23
Br(1) 0.0221(4) 0.0255(4) 0.0417(5) -0.0009(4) 0.0031(4) -0.0026(4)
S(2) 0.0310(11) 0.0282(11) 0.0262(11) -0.0072(9) -0.0027(9) -0.0021(9)
S(3) 0.0339(10) 0.0189(10) 0.0267(10) -0.0011(9) -0.0002(8) -0.0011(8)
O(4) 0.018(3) 0.023(3) 0.038(3) 0.003(2) -0.005(2) -0.002(2)
O(5) 0.020(3) 0.028(3) 0.043(4) 0.002(2) -0.004(2) 0.001(3)
N(1) 0.026(3) 0.016(3) 0.023(3) 0.005(3) 0.003(3) 0.001(2)
C(2) 0.029(4) 0.022(4) 0.021(4) 0.001(3) -0.001(4) 0.006(3)
C(7) 0.017(3) 0.022(4) 0.024(3) -0.002(3) 0.005(3) 0.003(3)
C(8) 0.028(4) 0.014(3) 0.022(4) -0.000(3) 0.001(3) 0.008(3)
C(9) 0.027(4) 0.019(4) 0.021(4) 0.005(3) 0.006(3) -0.002(3)
C(10) 0.026(4) 0.023(4) 0.023(4) -0.005(4) -0.006(4) 0.004(3)
C(11) 0.028(4) 0.024(4) 0.019(4) 0.005(3) 0.002(3) 0.001(3)
C(12) 0.017(3) 0.024(4) 0.020(4) -0.001(3) -0.000(3) 0.003(3)
C(13) 0.029(4) 0.021(4) 0.017(4) 0.003(3) 0.004(3) 0.001(3)
C(14) 0.020(4) 0.022(4) 0.017(4) 0.008(3) -0.000(3) 0.005(3)
C(15) 0.022(4) 0.021(4) 0.024(4) -0.000(3) 0.000(4) 0.001(3)
C(16) 0.030(4) 0.020(4) 0.032(5) -0.005(3) -0.003(4) -0.001(3)
C(17) 0.033(5) 0.030(4) 0.030(4) 0.015(4) -0.001(4) 0.003(4)
C(18) 0.027(4) 0.021(4) 0.024(4) 0.004(3) 0.001(3) 0.008(3)
C(20) 0.030(5) 0.035(5) 0.043(5) 0.007(4) -0.005(4) 0.008(4)
C(21) 0.031(5) 0.025(4) 0.021(4) 0.001(3) 0.001(4) -0.002(3)
C(22) 0.032(4) 0.023(4) 0.011(3) 0.002(3) 0.004(3) 0.006(3)
C(23) 0.034(4) 0.024(4) 0.025(5) -0.007(3) 0.007(4) 0.001(3)

loop_
_atom_type_symbol
_atom_type_description
_atom_type_scat_dispersion_real
_atom_type_scat_dispersion_imag
_atom_type_scat_source
C C 0.0033 0.0016
;
International Tables for Crystallography
(Vol. C, Tables 4.2.6.8 and 6.1.1.4)
;
H H 0.0000 0.0000
;
International Tables for Crystallography
(Vol. C, Table 6.1.1.4)
;
O O 0.0106 0.0060
;
International Tables for Crystallography
(Vol. C, Tables 4.2.6.8 and 6.1.1.4)
;
N N 0.0061 0.0033
;
International Tables for Crystallography
(Vol. C, Tables 4.2.6.8 and 6.1.1.4)
;
S S 0.1246 0.1234
;
International Tables for Crystallography
(Vol. C, Tables 4.2.6.8 and 6.1.1.4)
;
Br Br -0.2901 2.4595
;
International Tables for Crystallography
(Vol. C, Tables 4.2.6.8 and 6.1.1.4)
;

loop_
_geom_angle_atom_site_label_1
_geom_angle_atom_site_label_2
_geom_angle_atom_site_label_3
_geom_angle
_geom_angle_publ_flag
C(16) S(2) C(23) 103.3(4) yes
C(10) S(3) C(21) 104.3(4) yes
C(12) O(4) C(17) 118.1(6) yes
C(7) O(5) C(20) 116.4(6) yes
C(13) N(1) C(18) 122.7(7) yes
C(11) C(2) C(22) 121.0(7) yes
O(5) C(7) C(9) 124.2(6) yes
O(5) C(7) C(15) 115.6(6) yes
C(9) C(7) C(15) 120.2(7) yes
C(12) C(8) C(15) 119.9(7) yes
C(7) C(9) C(14) 120.5(7) yes
S(3) C(10) C(13) 113.4(6) yes
C(2) C(11) C(13) 120.0(7) yes
O(4) C(12) C(8) 122.9(6) yes
O(4) C(12) C(14) 115.9(6) yes
C(8) C(12) C(14) 121.1(7) yes
N(1) C(13) C(10) 117.4(7) yes
N(1) C(13) C(11) 117.7(7) yes
C(10) C(13) C(11) 124.9(7) yes
C(9) C(14) C(12) 118.9(7) yes
C(9) C(14) C(21) 120.9(7) yes
C(12) C(14) C(21) 120.2(7) yes
C(7) C(15) C(8) 119.2(7) yes
C(7) C(15) C(16) 120.9(7) yes
C(8) C(15) C(16) 119.6(7) yes
S(2) C(16) C(15) 114.7(5) yes
N(1) C(18) C(22) 121.1(7) yes
S(3) C(21) C(14) 115.7(5) yes
C(2) C(22) C(18) 116.7(7) yes
C(2) C(22) C(23) 122.6(7) yes
C(18) C(22) C(23) 120.6(7) yes
S(2) C(23) C(22) 113.6(6) yes
C(13) N(1) H(20) 118.815 no
C(18) N(1) H(20) 118.502 no
C(11) C(2) H(14) 119.520 no
C(22) C(2) H(14) 119.437 no
C(12) C(8) H(1) 127.681 no
C(15) C(8) H(1) 112.028 no
C(7) C(9) H(2) 112.725 no
C(14) C(9) H(2) 126.809 no
S(3) C(10) H(7) 117.517 no
S(3) C(10) H(8) 117.266 no
C(13) C(10) H(7) 99.916 no
C(13) C(10) H(8) 99.976 no
H(7) C(10) H(8) 106.057 no
C(2) C(11) H(9) 119.964 no
C(13) C(11) H(9) 120.028 no
S(2) C(16) H(10) 117.599 no
S(2) C(16) H(11) 117.206 no
C(15) C(16) H(10) 99.278 no
C(15) C(16) H(11) 99.229 no
H(10) C(16) H(11) 105.911 no
O(4) C(17) H(12) 109.337 no
O(4) C(17) H(15) 109.941 no
O(4) C(17) H(16) 109.213 no
H(12) C(17) H(15) 109.444 no
H(12) C(17) H(16) 109.444 no
H(15) C(17) H(16) 109.447 no
N(1) C(18) H(13) 119.379 no
C(22) C(18) H(13) 119.467 no
O(5) C(20) H(3) 109.686 no
O(5) C(20) H(4) 109.810 no
O(5) C(20) H(5) 109.009 no
H(3) C(20) H(4) 109.442 no
H(3) C(20) H(5) 109.439 no
H(4) C(20) H(5) 109.440 no
S(3) C(21) H(17) 118.081 no
S(3) C(21) H(18) 118.535 no
C(14) C(21) H(17) 97.691 no
C(14) C(21) H(18) 98.135 no
H(17) C(21) H(18) 105.106 no
S(2) C(23) H(6) 117.315 no
S(2) C(23) H(19) 117.173 no
C(22) C(23) H(6) 99.916 no
C(22) C(23) H(19) 100.023 no
H(6) C(23) H(19) 106.157 no

loop_
_geom_bond_atom_site_label_1
_geom_bond_atom_site_label_2
_geom_bond_distance
_geom_bond_publ_flag
S(2) C(16) 1.816(8) yes
S(2) C(23) 1.819(9) yes
S(3) C(10) 1.818(8) yes
S(3) C(21) 1.821(8) yes
O(4) C(12) 1.385(9) yes
O(4) C(17) 1.408(10) yes
O(5) C(7) 1.373(8) yes
O(5) C(20) 1.415(11) yes
N(1) C(13) 1.344(9) yes
N(1) C(18) 1.344(10) yes
C(2) C(11) 1.370(11) yes
C(2) C(22) 1.392(11) yes
C(7) C(9) 1.403(10) yes
C(7) C(15) 1.392(10) yes
C(8) C(12) 1.394(10) yes
C(8) C(15) 1.389(11) yes
C(9) C(14) 1.381(11) yes
C(10) C(13) 1.503(11) yes
C(11) C(13) 1.388(11) yes
C(12) C(14) 1.386(10) yes
C(14) C(21) 1.513(11) yes
C(15) C(16) 1.519(11) yes
C(18) C(22) 1.376(11) yes
C(22) C(23) 1.512(11) yes
N(1) H(20) 0.930 no
C(2) H(14) 0.930 no
C(8) H(1) 1.097 no
C(9) H(2) 1.108 no
C(10) H(7) 0.980 no
C(10) H(8) 0.980 no
C(11) H(9) 0.930 no
C(16) H(10) 0.980 no
C(16) H(11) 0.980 no
C(17) H(12) 0.960 no
C(17) H(15) 0.960 no
C(17) H(16) 0.960 no
C(18) H(13) 0.930 no
C(20) H(3) 0.960 no
C(20) H(4) 0.960 no
C(20) H(5) 0.960 no
C(21) H(17) 0.980 no
C(21) H(18) 0.980 no
C(23) H(6) 0.980 no
C(23) H(19) 0.980 no

loop_
_geom_contact_atom_site_label_1
_geom_contact_atom_site_label_2
_geom_contact_distance
_geom_contact_publ_flag
_geom_contact_site_symmetry_2
S(2) O(5) 3.234(6) no .
S(2) C(2) 3.214(8) no .
S(2) C(7) 3.377(8) no .
S(3) C(9) 3.563(8) no .
S(3) C(11) 3.163(8) no .
O(4) N(1) 3.168(8) no .
O(4) C(10) 3.278(9) no .
O(4) C(13) 3.317(10) no .
O(4) C(21) 2.752(9) no .
O(5) C(16) 2.773(10) no .
N(1) C(2) 2.702(11) no .
N(1) C(8) 3.378(10) no .
N(1) C(12) 3.167(10) no .
C(2) C(7) 3.409(11) no .
C(2) C(15) 3.380(11) no .
C(7) C(12) 2.764(10) no .
C(8) C(9) 2.776(10) no .
C(8) C(17) 2.820(11) no .
C(8) C(18) 3.162(11) no .
C(8) C(22) 3.253(10) no .
C(9) C(11) 3.382(11) no .
C(9) C(20) 2.853(12) no .
C(10) C(12) 3.486(10) no .
C(10) C(14) 3.296(11) no .
C(11) C(12) 3.556(11) no .
C(11) C(14) 3.282(11) no .
C(11) C(18) 2.721(11) no .
C(12) C(13) 3.113(11) no .
C(12) C(18) 3.515(11) no .
C(13) C(14) 3.153(11) no .
C(13) C(21) 3.421(11) no .
C(13) C(22) 2.782(11) no .
C(14) C(15) 2.803(10) no .
C(15) C(20) 3.575(12) no .
C(15) C(22) 3.213(11) no .
C(15) C(23) 3.410(12) no .
C(16) C(22) 3.360(11) no .
Br(1) N(1) 3.186(7) no 2_565
S(3) C(23) 3.429(8) no 4_546
O(4) C(20) 3.527(11) no 3_455
O(4) C(22) 3.484(9) no 1_554
O(5) C(16) 3.525(10) no 2_665
N(1) Br(1) 3.186(7) no 2_565
N(1) C(20) 3.474(11) no 3_456
C(2) C(14) 3.562(11) no 1_556
C(2) C(21) 3.428(11) no 1_556
C(12) C(23) 3.555(11) no 1_554
C(13) C(20) 3.560(12) no 3_456
C(14) C(2) 3.562(11) no 1_554
C(16) O(5) 3.525(10) no 2_665
C(17) C(17) 3.166(12) no 2_565
C(20) O(4) 3.527(11) no 3_555
C(20) N(1) 3.474(11) no 3_556
C(20) C(13) 3.560(12) no 3_556
C(21) C(2) 3.428(11) no 1_554
C(22) O(4) 3.484(9) no 1_556
C(23) S(3) 3.429(8) no 4_556
C(23) C(12) 3.555(11) no 1_556
S(2) H(14) 2.9983 no .
S(3) H(9) 2.8834 no .
O(4) H(1) 2.8362 no .
O(4) H(7) 2.6900 no .
O(4) H(17) 3.4963 no .
O(4) H(18) 2.2343 no .
O(4) H(20) 3.0810 no .
O(5) H(2) 2.6062 no .
O(5) H(11) 2.5793 no .
N(1) H(7) 2.3298 no .
N(1) H(8) 2.7498 no .
N(1) H(9) 3.1791 no .
N(1) H(16) 3.1136 no .
C(2) H(5) 3.5114 no .
C(2) H(6) 2.8028 no .
C(2) H(13) 3.2034 no .
C(2) H(19) 3.2342 no .
C(7) H(1) 3.3332 no .
C(7) H(3) 2.5931 no .
C(7) H(4) 3.1739 no .
C(7) H(5) 2.5867 no .
C(7) H(10) 3.2184 no .
C(7) H(11) 2.6416 no .
C(7) H(14) 3.4712 no .
C(8) H(10) 2.3962 no .
C(8) H(11) 3.0513 no .
C(8) H(12) 2.8266 no .
C(8) H(13) 3.4552 no .
C(8) H(16) 2.6716 no .
C(9) H(3) 2.6419 no .
C(9) H(5) 2.9417 no .
C(9) H(9) 3.4032 no .
C(9) H(17) 2.4912 no .
C(9) H(18) 3.1471 no .
C(10) H(9) 2.7496 no .
C(10) H(18) 3.1341 no .
C(10) H(20) 2.5426 no .
C(11) H(7) 3.2178 no .
C(11) H(8) 2.8997 no .
C(11) H(20) 3.1782 no .
C(12) H(2) 3.4322 no .
C(12) H(7) 3.2581 no .
C(12) H(12) 2.6182 no .
C(12) H(15) 3.1959 no .
C(12) H(16) 2.6180 no .
C(12) H(17) 3.0958 no .
C(12) H(18) 2.4302 no .
C(12) H(20) 3.4682 no .
C(13) H(13) 3.1857 no .
C(13) H(14) 3.2256 no .
C(14) H(1) 3.4559 no .
C(14) H(7) 3.3922 no .
C(14) H(9) 3.4625 no .
C(15) H(2) 3.3706 no .
C(16) H(1) 2.5845 no .
C(16) H(19) 3.0047 no .
C(17) H(1) 2.6467 no .
C(17) H(7) 3.5714 no .
C(17) H(18) 3.5459 no .
C(17) H(20) 3.3055 no .
C(18) H(1) 3.2279 no .
C(18) H(6) 2.9170 no .
C(18) H(14) 3.1993 no .
C(18) H(16) 3.2969 no .
C(18) H(19) 2.3958 no .
C(20) H(2) 2.4638 no .
C(21) H(2) 2.8529 no .
C(21) H(7) 3.0125 no .
C(22) H(1) 3.5034 no .
C(22) H(9) 3.2418 no .
C(22) H(10) 3.5426 no .
C(22) H(20) 3.1977 no .
C(23) H(10) 2.9960 no .
C(23) H(13) 2.6528 no .
C(23) H(14) 2.7102 no .
H(1) H(10) 2.0469 no .
H(1) H(11) 3.1618 no .
H(1) H(12) 2.5205 no .
H(1) H(13) 3.2139 no .
H(1) H(15) 3.5830 no .
H(1) H(16) 2.2791 no .
H(1) H(19) 3.4077 no .
H(2) H(3) 1.9345 no .
H(2) H(4) 3.3604 no .
H(2) H(5) 2.6079 no .
H(2) H(9) 3.5941 no .
H(2) H(17) 2.5188 no .
H(5) H(9) 3.5767 no .
H(5) H(14) 2.9619 no .
H(6) H(13) 3.0387 no .
H(6) H(14) 2.8344 no .
H(7) H(9) 3.5788 no .
H(7) H(18) 2.9599 no .
H(7) H(20) 2.1160 no .
H(8) H(9) 3.0187 no .
H(8) H(20) 2.7683 no .
H(9) H(14) 2.2926 no .
H(10) H(19) 2.8208 no .
H(13) H(16) 3.1251 no .
H(13) H(19) 2.1914 no .
H(13) H(20) 2.2441 no .
H(14) H(19) 3.5725 no .
H(15) H(20) 3.5187 no .
H(16) H(20) 2.8158 no .
Br(1) H(1) 3.0435 no .
Br(1) H(2) 3.4772 no 4_555
Br(1) H(5) 3.2741 no 4_556
Br(1) H(7) 3.5744 no 2_565
Br(1) H(9) 3.1230 no 4_556
Br(1) H(10) 3.5853 no .
Br(1) H(13) 2.9978 no .
Br(1) H(13) 3.5178 no 2_565
Br(1) H(14) 3.2274 no 4_556
Br(1) H(16) 3.2069 no .
Br(1) H(16) 3.4633 no 2_565
Br(1) H(17) 2.8423 no 4_555
Br(1) H(19) 3.2397 no .
Br(1) H(20) 2.2967 no 2_565
S(2) H(8) 3.1640 no 4_556
S(3) H(1) 3.2808 no 4_545
S(3) H(6) 3.1537 no 4_546
S(3) H(10) 3.0894 no 4_545
S(3) H(11) 3.3011 no 4_545
S(3) H(19) 3.3455 no 4_546
O(4) H(3) 2.7864 no 3_455
O(4) H(4) 3.4335 no 3_455
O(4) H(6) 3.0410 no 1_554
O(5) H(11) 2.6974 no 2_665
N(1) H(4) 3.0470 no 3_456
N(1) H(5) 3.0986 no 3_456
C(2) H(17) 3.0304 no 1_556
C(2) H(18) 2.9340 no 1_556
C(8) H(6) 2.7484 no 1_554
C(9) H(14) 3.5854 no 1_554
C(10) H(3) 3.5033 no 3_455
C(10) H(4) 3.3661 no 3_456
C(11) H(4) 3.1960 no 3_456
C(11) H(17) 3.2534 no 1_556
C(11) H(18) 3.1260 no 1_556
C(12) H(6) 2.6544 no 1_554
C(13) H(4) 2.8652 no 3_456
C(13) H(5) 3.3891 no 3_456
C(14) H(6) 3.2615 no 1_554
C(14) H(14) 3.2557 no 1_554
C(15) H(6) 3.3775 no 1_554
C(16) H(4) 3.3311 no 2_665
C(17) H(3) 3.2981 no 3_455
C(17) H(6) 3.2206 no 1_554
C(17) H(12) 3.2437 no 2_565
C(17) H(13) 3.4793 no 1_554
C(17) H(15) 2.7409 no 2_565
C(17) H(16) 2.9996 no 2_565
C(18) H(12) 3.2350 no 1_556
C(20) H(7) 3.4599 no 3_555
C(20) H(8) 3.2227 no 3_556
C(20) H(11) 3.3115 no 2_665
C(20) H(18) 2.9288 no 3_555
C(20) H(20) 3.4766 no 3_556
C(21) H(1) 3.5801 no 4_545
C(21) H(3) 3.4952 no 3_455
C(21) H(4) 3.1120 no 3_455
C(21) H(10) 3.0229 no 4_545
C(21) H(14) 3.2924 no 1_554
C(22) H(12) 3.2981 no 1_556
C(22) H(18) 3.3659 no 1_556
C(23) H(9) 3.5984 no 4_556
C(23) H(12) 3.1150 no 1_556
H(1) Br(1) 3.0435 no .
H(1) S(3) 3.2808 no 4_555
H(1) C(21) 3.5801 no 4_555
H(1) H(6) 2.9695 no 1_554
H(1) H(17) 3.1123 no 4_555
H(2) Br(1) 3.4772 no 4_545
H(2) H(7) 3.2120 no 3_555
H(2) H(15) 3.2355 no 3_555
H(3) O(4) 2.7864 no 3_555
H(3) C(10) 3.5033 no 3_555
H(3) C(17) 3.2981 no 3_555
H(3) C(21) 3.4952 no 3_555
H(3) H(7) 2.7293 no 3_555
H(3) H(15) 2.8303 no 3_555
H(3) H(18) 2.7207 no 3_555
H(4) O(4) 3.4335 no 3_555
H(4) N(1) 3.0470 no 3_556
H(4) C(10) 3.3661 no 3_556
H(4) C(11) 3.1960 no 3_556
H(4) C(13) 2.8652 no 3_556
H(4) C(16) 3.3311 no 2_665
H(4) C(21) 3.1120 no 3_555
H(4) H(8) 2.7202 no 3_556
H(4) H(9) 3.5079 no 3_556
H(4) H(10) 3.1427 no 2_665
H(4) H(11) 2.9179 no 2_665
H(4) H(17) 3.4873 no 3_555
H(4) H(18) 2.3109 no 3_555
H(4) H(20) 3.2712 no 3_556
H(5) Br(1) 3.2741 no 4_546
H(5) N(1) 3.0986 no 3_556
H(5) C(13) 3.3891 no 3_556
H(5) H(8) 2.9676 no 3_556
H(5) H(20) 2.8663 no 3_556
H(6) S(3) 3.1537 no 4_556
H(6) O(4) 3.0410 no 1_556
H(6) C(8) 2.7484 no 1_556
H(6) C(12) 2.6544 no 1_556
H(6) C(14) 3.2615 no 1_556
H(6) C(15) 3.3775 no 1_556
H(6) C(17) 3.2206 no 1_556
H(6) H(1) 2.9695 no 1_556
H(6) H(12) 2.5613 no 1_556
H(7) Br(1) 3.5744 no 2_565
H(7) C(20) 3.4599 no 3_455
H(7) H(2) 3.2120 no 3_455
H(7) H(3) 2.7293 no 3_455
H(8) S(2) 3.1640 no 4_546
H(8) C(20) 3.2227 no 3_456
H(8) H(4) 2.7202 no 3_456
H(8) H(5) 2.9676 no 3_456
H(9) Br(1) 3.1230 no 4_546
H(9) C(23) 3.5984 no 4_546
H(9) H(4) 3.5079 no 3_456
H(9) H(10) 3.2656 no 4_546
H(9) H(17) 3.1393 no 1_556
H(9) H(18) 3.3735 no 1_556
H(9) H(19) 2.9100 no 4_546
H(10) Br(1) 3.5853 no .
H(10) S(3) 3.0894 no 4_555
H(10) C(21) 3.0229 no 4_555
H(10) H(4) 3.1427 no 2_665
H(10) H(9) 3.2656 no 4_556
H(10) H(17) 2.7660 no 4_555
H(10) H(18) 3.1305 no 4_555
H(11) S(3) 3.3011 no 4_555
H(11) O(5) 2.6974 no 2_665
H(11) C(20) 3.3115 no 2_665
H(11) H(4) 2.9179 no 2_665
H(11) H(11) 2.9249 no 2_665
H(12) C(17) 3.2437 no 2_565
H(12) C(18) 3.2350 no 1_554
H(12) C(22) 3.2981 no 1_554
H(12) C(23) 3.1150 no 1_554
H(12) H(6) 2.5613 no 1_554
H(12) H(12) 3.3893 no 2_565
H(12) H(13) 2.8876 no 1_554
H(12) H(15) 2.5694 no 2_565
H(12) H(16) 3.3073 no 2_565
H(12) H(19) 2.8521 no 1_554
H(13) Br(1) 2.9978 no .
H(13) Br(1) 3.5178 no 2_565
H(13) C(17) 3.4793 no 1_556
H(13) H(12) 2.8876 no 1_556
H(13) H(15) 3.4043 no 1_556
H(14) Br(1) 3.2274 no 4_546
H(14) C(9) 3.5854 no 1_556
H(14) C(14) 3.2557 no 1_556
H(14) C(21) 3.2924 no 1_556
H(14) H(17) 2.7269 no 1_556
H(14) H(18) 3.0596 no 1_556
H(15) C(17) 2.7409 no 2_565
H(15) H(2) 3.2355 no 3_455
H(15) H(3) 2.8303 no 3_455
H(15) H(12) 2.5694 no 2_565
H(15) H(13) 3.4043 no 1_554
H(15) H(15) 2.5270 no 2_565
H(15) H(16) 2.6575 no 2_565
H(16) Br(1) 3.2069 no .
H(16) Br(1) 3.4633 no 2_565
H(16) C(17) 2.9996 no 2_565
H(16) H(12) 3.3073 no 2_565
H(16) H(15) 2.6575 no 2_565
H(16) H(16) 2.5981 no 2_565
H(17) Br(1) 2.8423 no 4_545
H(17) C(2) 3.0304 no 1_554
H(17) C(11) 3.2534 no 1_554
H(17) H(1) 3.1123 no 4_545
H(17) H(4) 3.4873 no 3_455
H(17) H(9) 3.1393 no 1_554
H(17) H(10) 2.7660 no 4_545
H(17) H(14) 2.7269 no 1_554
H(18) C(2) 2.9340 no 1_554
H(18) C(11) 3.1260 no 1_554
H(18) C(20) 2.9288 no 3_455
H(18) C(22) 3.3659 no 1_554
H(18) H(3) 2.7207 no 3_455
H(18) H(4) 2.3109 no 3_455
H(18) H(9) 3.3735 no 1_554
H(18) H(10) 3.1305 no 4_545
H(18) H(14) 3.0596 no 1_554
H(19) Br(1) 3.2397 no .
H(19) S(3) 3.3455 no 4_556
H(19) H(9) 2.9100 no 4_556
H(19) H(12) 2.8521 no 1_556
H(20) Br(1) 2.2967 no 2_565
H(20) C(20) 3.4766 no 3_456
H(20) H(4) 3.2712 no 3_456
H(20) H(5) 2.8663 no 3_456

loop_
_geom_hbond_atom_site_label_D
_geom_hbond_atom_site_label_H
_geom_hbond_atom_site_label_A
_geom_hbond_site_symmetry_A
_geom_hbond_distance_DA
_geom_hbond_distance_DH
_geom_hbond_distance_HA
_geom_hbond_angle_DHA
_geom_hbond_publ_flag
N(1) H(20) Br(1) 2_565 3.186(7) 0.930 2.297 159.8 no

loop_
_geom_torsion_atom_site_label_1
_geom_torsion_atom_site_label_2
_geom_torsion_atom_site_label_3
_geom_torsion_atom_site_label_4
_geom_torsion
_geom_torsion_publ_flag
C(16) S(2) C(23) C(22) 68.0(5) no
C(23) S(2) C(16) C(15) -70.3(5) no
C(10) S(3) C(21) C(14) 56.3(6) no
C(21) S(3) C(10) C(13) -71.8(5) no
C(17) O(4) C(12) C(8) 13.6(10) no
C(17) O(4) C(12) C(14) -170.3(6) no
C(20) O(5) C(7) C(9) -27.6(10) no
C(20) O(5) C(7) C(15) 152.5(6) no
C(13) N(1) C(18) C(22) -1.5(11) no
C(18) N(1) C(13) C(10) -170.9(6) no
C(18) N(1) C(13) C(11) 7.7(10) no
C(11) C(2) C(22) C(18) 6.1(11) no
C(11) C(2) C(22) C(23) -170.5(6) no
C(22) C(2) C(11) C(13) -0.1(11) no
O(5) C(7) C(9) C(14) 179.3(6) no
O(5) C(7) C(15) C(8) 177.8(6) no
O(5) C(7) C(15) C(16) -8.4(10) no
C(9) C(7) C(15) C(8) -2.1(11) no
C(9) C(7) C(15) C(16) 171.7(6) no
C(15) C(7) C(9) C(14) -0.8(11) no
C(12) C(8) C(15) C(7) 1.4(11) no
C(12) C(8) C(15) C(16) -172.5(6) no
C(15) C(8) C(12) O(4) 178.2(6) no
C(15) C(8) C(12) C(14) 2.2(11) no
C(7) C(9) C(14) C(12) 4.4(11) no
C(7) C(9) C(14) C(21) -174.7(6) no
S(3) C(10) C(13) N(1) 145.4(5) no
S(3) C(10) C(13) C(11) -33.0(9) no
C(2) C(11) C(13) N(1) -6.8(11) no
C(2) C(11) C(13) C(10) 171.6(7) no
O(4) C(12) C(14) C(9) 178.7(6) no
O(4) C(12) C(14) C(21) -2.3(10) no
C(8) C(12) C(14) C(9) -5.1(11) no
C(8) C(12) C(14) C(21) 173.9(6) no
C(9) C(14) C(21) S(3) 83.1(8) no
C(12) C(14) C(21) S(3) -95.9(8) no
C(7) C(15) C(16) S(2) -64.4(9) no
C(8) C(15) C(16) S(2) 109.4(7) no
N(1) C(18) C(22) C(2) -5.5(10) no
N(1) C(18) C(22) C(23) 171.2(6) no
C(2) C(22) C(23) S(2) 45.0(9) no
C(18) C(22) C(23) S(2) -131.5(7) no
